data_7718591
loop_
_publ_author_name
'Liu, Bei'
'Dong, Xiao-Yan'
'Gong, Hui-Wen'
'Sun, Zheng'
'Sun, Rong'
'Zhu, Wen-Hua'
'Zhang, Lei'
'Sun, Hao-Ling'
'Zhao, Man-Yun'
'Huang, Ning-Ning'
'Bian, Qing-Yan'
'Gao, Song'

_publ_section_title
;
 Synergistic construction of highly symmetrical lanthanide single-ion
 magnets using neutral phosphoryl and anionic thiocyanate ligands.
;
_journal_issue 22
_journal_name_full 'Dalton transactions (Cambridge, England : 2003)'
_journal_page_first 9039
_journal_page_last 9048
_journal_paper_doi 10.1039/d5dt00339c
_journal_volume 54
_journal_year 2025
_chemical_formula_moiety 'C27 H52 Ho N9 O10 P2 S3'
_chemical_formula_sum 'C27 H52 Ho N9 O10 P2 S3'
_chemical_formula_weight 985.82
_chemical_name_common '[Ho(TMPO)2(SCN)3(H2O)2]'
_space_group_crystal_system triclinic
_space_group_IT_number 2
_space_group_name_Hall '-P 1'
_space_group_name_H-M_alt 'P -1'
_atom_sites_solution_hydrogens mixed
_atom_sites_solution_primary direct
_atom_sites_solution_secondary difmap
_audit_creation_date 2025-03-31
_audit_creation_method
;
Olex2 1.3
(compiled 2020.11.12 svn.r5f609507 for OlexSys, GUI svn.r6408)
;
_audit_update_record
;
2025-04-15 deposited with the CCDC.	2025-05-02 downloaded from the CCDC.
;
_cell_angle_alpha 69.6750(10)
_cell_angle_beta 73.7700(10)
_cell_angle_gamma 86.7580(10)
_cell_formula_units_Z 2
_cell_length_a 10.08750(10)
_cell_length_b 13.10110(10)
_cell_length_c 17.17690(10)
_cell_measurement_reflns_used 20615
_cell_measurement_temperature 153.15
_cell_measurement_theta_max 76.4250
_cell_measurement_theta_min 3.5800
_cell_volume 2041.81(3)
_computing_cell_refinement 'CrysAlisPro 1.171.41.49a (Rigaku OD, 2019)'
_computing_data_collection 'CrysAlisPro 1.171.41.49a (Rigaku OD, 2019)'
_computing_data_reduction 'CrysAlisPro 1.171.41.49a (Rigaku OD, 2019)'
_computing_molecular_graphics 'Olex2 1.3 (Dolomanov et al., 2009)'
_computing_publication_material 'Olex2 1.3 (Dolomanov et al., 2009)'
_computing_structure_refinement 'SHELXL 2014/6 (Sheldrick, 2015)'
_computing_structure_solution 'SHELXS  (Sheldrick, 2008)'
_diffrn_ambient_temperature 153.15
_diffrn_measured_fraction_theta_full 0.995
_diffrn_measured_fraction_theta_max 0.957
_diffrn_measurement_device_type 'multiwire proportional'
_diffrn_measurement_method 'phi and omega scans'
_diffrn_radiation_monochromator graphite
_diffrn_radiation_type CuK\a
_diffrn_radiation_wavelength 1.54178
_diffrn_reflns_av_R_equivalents 0.0406
_diffrn_reflns_av_unetI/netI 0.0351
_diffrn_reflns_Laue_measured_fraction_full 0.995
_diffrn_reflns_Laue_measured_fraction_max 0.957
_diffrn_reflns_limit_h_max 11
_diffrn_reflns_limit_h_min -12
_diffrn_reflns_limit_k_max 16
_diffrn_reflns_limit_k_min -16
_diffrn_reflns_limit_l_max 21
_diffrn_reflns_limit_l_min -20
_diffrn_reflns_number 27957
_diffrn_reflns_point_group_measured_fraction_full 0.995
_diffrn_reflns_point_group_measured_fraction_max 0.957
_diffrn_reflns_theta_full 67.679
_diffrn_reflns_theta_max 76.560
_diffrn_reflns_theta_min 3.601
_diffrn_source 'micro-focus sealed X-ray tube'
_diffrn_source_type 'PhotonJet (Cu) X-ray Source'
_exptl_absorpt_coefficient_mu 6.311
_exptl_absorpt_correction_T_max 1.00000
_exptl_absorpt_correction_T_min 0.69266
_exptl_absorpt_correction_type multi-scan
_exptl_absorpt_process_details
;
CrysAlisPro 1.171.41.49a (Rigaku Oxford Diffraction, 2019)
Empirical absorption correction using spherical harmonics,
 implemented in SCALE3 ABSPACK scaling algorithm.
;
_exptl_crystal_colour 'pale yellow'
_exptl_crystal_density_diffrn 1.603
_exptl_crystal_description block
_exptl_crystal_F_000 1004
_exptl_crystal_size_max 0.22
_exptl_crystal_size_mid 0.21
_exptl_crystal_size_min 0.18
_refine_diff_density_max 0.637
_refine_diff_density_min -0.584
_refine_diff_density_rms 0.064
_refine_ls_extinction_coef 0.00243(11)
_refine_ls_extinction_expression Fc^*^=kFc[1+0.001xFc^2^\l^3^/sin(2\q)]^-1/4^
_refine_ls_extinction_method SHELXL
_refine_ls_goodness_of_fit_ref 1.029
_refine_ls_hydrogen_treatment mixed
_refine_ls_matrix_type full
_refine_ls_number_parameters 542
_refine_ls_number_reflns 8229
_refine_ls_number_restraints 8
_refine_ls_restrained_S_all 1.029
_refine_ls_R_factor_all 0.0312
_refine_ls_R_factor_gt 0.0301
_refine_ls_shift/su_max 0.001
_refine_ls_shift/su_mean 0.000
_refine_ls_structure_factor_coef Fsqd
_refine_ls_weighting_details 'w=1/[\s^2^(Fo^2^)+(0.0401P)^2^+0.8707P] where P=(Fo^2^+2Fc^2^)/3'
_refine_ls_weighting_scheme calc
_refine_ls_wR_factor_gt 0.0770
_refine_ls_wR_factor_ref 0.0779
_reflns_Friedel_coverage 0.000
_reflns_number_gt 7878
_reflns_number_total 8229
_reflns_threshold_expression 'I > 2\s(I)'
_cod_data_source_file d5dt00339c2.cif
_cod_data_source_block CCDC_2422427
_cod_depositor_comments 'Adding full bibliography for 7718589--7718592.cif.'
_cod_database_code 7718591
_shelxl_version_number 2014/6
_shelx_space_group_comment
;
The symmetry employed for this shelxl refinement is uniquely defined
by the following loop, which should always be used as a source of
symmetry information in preference to the above space-group names.
They are only intended as comments.
;
_shelx_estimated_absorpt_t_max 0.396
_shelx_estimated_absorpt_t_min 0.337
_olex2_refinement_description
;
1. Fixed Uiso
 At 1.2 times of:
  All C(H,H) groups
2. Restrained distances
 O3-H3A = O3-H3B
 0.96 with sigma of 0.02
 H3A-H3B
 1.52 with sigma of 0.02
 O4-H4A = O4-H4B
 0.96 with sigma of 0.02
 H4A-H4B
 1.52 with sigma of 0.02
 C25-O10 \\sim C25'-O10'
 with sigma of 0.01
 C26-O10 \\sim C26'-O10'
 with sigma of 0.01
3. Others
 Sof(C24')=Sof(H24C)=Sof(H24D)=Sof(C25')=Sof(H25C)=Sof(H25D)=Sof(C26')=
 Sof(H26C)=Sof(H26D)=Sof(C27')=Sof(H27C)=Sof(H27D)=Sof(O10')=1-FVAR(1)
 Sof(C24)=Sof(H24A)=Sof(H24B)=Sof(C25)=Sof(H25A)=Sof(H25B)=Sof(C27)=Sof(H27A)=
 Sof(H27B)=Sof(C26)=Sof(H26A)=Sof(H26B)=Sof(O10)=FVAR(1)
 Sof(S1')=1-FVAR(2)
 Sof(S1)=FVAR(2)
4.a Secondary CH2 refined with riding coordinates:
 C15(H15A,H15B), C11(H11A,H11B), C8(H8A,H8B), C12(H12A,H12B), C14(H14A,H14B),
 C4(H4C,H4D), C7(H7A,H7B), C23(H23A,H23B), C16(H16A,H16B), C19(H19A,H19B),
 C13(H13A,H13B), C20(H20A,H20B), C5(H5A,H5B), C6(H6A,H6B), C22(H22A,H22B),
 C21(H21A,H21B), C10(H10A,H10B), C9(H9A,H9B), C17(H17A,H17B), C18(H18A,H18B),
 C24(H24A,H24B), C25(H25A,H25B), C27(H27A,H27B), C26(H26A,H26B), C24'(H24C,
 H24D), C25'(H25C,H25D), C26'(H26C,H26D), C27'(H27C,H27D)
;
_olex2_submission_special_instructions 'No special instructions were received'

loop_
_space_group_symop_operation_xyz
'x, y, z'
'-x, -y, -z'

loop_
_atom_site_label
_atom_site_type_symbol
_atom_site_fract_x
_atom_site_fract_y
_atom_site_fract_z
_atom_site_U_iso_or_equiv
_atom_site_adp_type
_atom_site_occupancy
_atom_site_site_symmetry_order
_atom_site_calc_flag
_atom_site_refinement_flags_posn
_atom_site_refinement_flags_adp
_atom_site_refinement_flags_occupancy
_atom_site_disorder_assembly
_atom_site_disorder_group
Ho1 Ho 0.51714(2) 0.77524(2) 0.72807(2) 0.02655(7) Uani 1 1 d . . . . .
P1 P 0.19995(5) 0.91707(4) 0.78200(3) 0.02548(11) Uani 1 1 d . . . . .
P2 P 0.70501(6) 0.52992(4) 0.71826(3) 0.03003(12) Uani 1 1 d . . . . .
S3 S 0.72223(10) 1.08213(7) 0.79192(8) 0.0758(3) Uani 1 1 d . . . . .
O2 O 0.66542(14) 0.64537(12) 0.70430(9) 0.0301(3) Uani 1 1 d . . . . .
O1 O 0.33242(15) 0.86014(13) 0.77814(10) 0.0343(3) Uani 1 1 d . . . . .
O4 O 0.6986(2) 0.86732(15) 0.60304(12) 0.0479(4) Uani 1 1 d D . . . .
O3 O 0.55015(17) 0.69226(16) 0.86568(10) 0.0411(4) Uani 1 1 d D . . . .
N5 N 0.06032(18) 0.83874(15) 0.81430(12) 0.0312(4) Uani 1 1 d . . . . .
N6 N 0.19779(18) 1.00313(15) 0.68706(12) 0.0338(4) Uani 1 1 d . . . . .
N4 N 0.18719(18) 0.98410(15) 0.84794(12) 0.0330(4) Uani 1 1 d . . . . .
N7 N 0.67587(19) 0.44423(16) 0.81758(12) 0.0357(4) Uani 1 1 d . . . . .
N9 N 0.8746(2) 0.53198(17) 0.68125(13) 0.0445(5) Uani 1 1 d . . . . .
N8 N 0.6189(2) 0.47782(15) 0.67270(13) 0.0413(5) Uani 1 1 d . . . . .
N2 N 0.4154(2) 0.80522(19) 0.61203(14) 0.0454(5) Uani 1 1 d . . . . .
N1 N 0.3543(2) 0.62506(17) 0.79172(16) 0.0456(5) Uani 1 1 d . . . . .
N3 N 0.6145(2) 0.92348(19) 0.74997(17) 0.0500(5) Uani 1 1 d . . . . .
C15 C 0.3280(2) 1.06329(19) 0.62939(16) 0.0391(5) Uani 1 1 d . . . . .
H15A H 0.3679 1.0311 0.5840 0.047 Uiso 1 1 calc R U . . .
H15B H 0.3952 1.0571 0.6630 0.047 Uiso 1 1 calc R U . . .
O5 O 0.1992(3) 1.1288(2) 0.93383(17) 0.0753(7) Uani 1 1 d . . . . .
C11 C 0.0442(2) 0.76832(19) 0.76656(17) 0.0372(5) Uani 1 1 d . . . . .
H11A H 0.0829 0.6965 0.7897 0.045 Uiso 1 1 calc R U . . .
H11B H 0.0942 0.8020 0.7046 0.045 Uiso 1 1 calc R U . . .
C8 C -0.0136(2) 0.7888(2) 0.90615(15) 0.0406(5) Uani 1 1 d . . . . .
H8A H -0.0012 0.8357 0.9382 0.049 Uiso 1 1 calc R U . . .
H8B H 0.0237 0.7169 0.9308 0.049 Uiso 1 1 calc R U . . .
C12 C 0.0864(2) 1.0201(2) 0.64575(16) 0.0394(5) Uani 1 1 d . . . . .
H12A H -0.0014 0.9879 0.6897 0.047 Uiso 1 1 calc R U . . .
H12B H 0.1062 0.9828 0.6028 0.047 Uiso 1 1 calc R U . . .
C14 C 0.3020(3) 1.18133(19) 0.58800(17) 0.0432(5) Uani 1 1 d . . . . .
H14A H 0.2704 1.2151 0.6330 0.052 Uiso 1 1 calc R U . . .
H14B H 0.3892 1.2200 0.5472 0.052 Uiso 1 1 calc R U . . .
C4 C 0.0784(3) 1.0616(2) 0.85769(18) 0.0463(6) Uani 1 1 d . . . . .
H4C H 0.0024 1.0268 0.9104 0.056 Uiso 1 1 calc R U . . .
H4D H 0.0403 1.0840 0.8073 0.056 Uiso 1 1 calc R U . . .
C1 C 0.2723(2) 0.5540(2) 0.82681(17) 0.0426(5) Uani 1 1 d . . . . .
C7 C 0.2570(3) 0.9554(2) 0.91594(17) 0.0436(5) Uani 1 1 d . . . . .
H7A H 0.3356 0.9095 0.9032 0.052 Uiso 1 1 calc R U . . .
H7B H 0.1920 0.9134 0.9720 0.052 Uiso 1 1 calc R U . . .
C23 C 0.5588(3) 0.5456(2) 0.60407(18) 0.0510(6) Uani 1 1 d . . . . .
H23A H 0.6232 0.5534 0.5468 0.061 Uiso 1 1 calc R U . . .
H23B H 0.5437 0.6192 0.6081 0.061 Uiso 1 1 calc R U . . .
C16 C 0.5388(2) 0.3935(2) 0.86854(16) 0.0432(5) Uani 1 1 d . . . . .
H16A H 0.4865 0.3858 0.8298 0.052 Uiso 1 1 calc R U . . .
H16B H 0.4868 0.4398 0.9005 0.052 Uiso 1 1 calc R U . . .
C19 C 0.7540(3) 0.4553(2) 0.87579(17) 0.0490(6) Uani 1 1 d . . . . .
H19A H 0.7070 0.5051 0.9059 0.059 Uiso 1 1 calc R U . . .
H19B H 0.8482 0.4864 0.8417 0.059 Uiso 1 1 calc R U . . .
C3 C 0.6579(2) 0.9904(2) 0.76711(18) 0.0422(5) Uani 1 1 d . . . . .
C13 C 0.0715(3) 1.1400(2) 0.60146(19) 0.0510(6) Uani 1 1 d . . . . .
H13A H 0.0014 1.1494 0.5694 0.061 Uiso 1 1 calc R U . . .
H13B H 0.0387 1.1752 0.6455 0.061 Uiso 1 1 calc R U . . .
C20 C 0.6346(4) 0.3666(2) 0.6704(2) 0.0627(8) Uani 1 1 d . . . . .
H20A H 0.6693 0.3202 0.7192 0.075 Uiso 1 1 calc R U . . .
H20B H 0.7025 0.3677 0.6159 0.075 Uiso 1 1 calc R U . . .
C5 C 0.1384(4) 1.1592(2) 0.8642(2) 0.0646(8) Uani 1 1 d . . . . .
H5A H 0.2093 1.1969 0.8095 0.078 Uiso 1 1 calc R U . . .
H5B H 0.0647 1.2106 0.8730 0.078 Uiso 1 1 calc R U . . .
C6 C 0.3083(4) 1.0578(3) 0.9210(2) 0.0659(8) Uani 1 1 d . . . . .
H6A H 0.3510 1.0386 0.9693 0.079 Uiso 1 1 calc R U . . .
H6B H 0.3801 1.0956 0.8668 0.079 Uiso 1 1 calc R U . . .
C22 C 0.4247(4) 0.4942(3) 0.6132(3) 0.0694(9) Uani 1 1 d . . . . .
H22A H 0.3587 0.4915 0.6688 0.083 Uiso 1 1 calc R U . . .
H22B H 0.3857 0.5394 0.5660 0.083 Uiso 1 1 calc R U . . .
C21 C 0.4975(5) 0.3204(3) 0.6767(3) 0.0849(12) Uani 1 1 d . . . . .
H21A H 0.5093 0.2464 0.6732 0.102 Uiso 1 1 calc R U . . .
H21B H 0.4324 0.3139 0.7335 0.102 Uiso 1 1 calc R U . . .
C10 C -0.1079(2) 0.7544(2) 0.77695(17) 0.0437(5) Uani 1 1 d . . . . .
H10A H -0.1440 0.8259 0.7500 0.052 Uiso 1 1 calc R U . . .
H10B H -0.1211 0.7053 0.7467 0.052 Uiso 1 1 calc R U . . .
O6 O -0.18410(17) 0.70977(16) 0.86643(12) 0.0473(4) Uani 1 1 d . . . . .
C9 C -0.1646(2) 0.7753(2) 0.91460(17) 0.0449(6) Uani 1 1 d . . . . .
H9A H -0.2152 0.7401 0.9763 0.054 Uiso 1 1 calc R U . . .
H9B H -0.2026 0.8477 0.8929 0.054 Uiso 1 1 calc R U . . .
O7 O 0.1999(2) 1.19236(15) 0.54273(11) 0.0488(4) Uani 1 1 d . . . . .
O9 O 0.4408(3) 0.3861(2) 0.61037(17) 0.0805(7) Uani 1 1 d . . . . .
O8 O 0.6292(2) 0.29308(17) 0.98803(11) 0.0557(5) Uani 1 1 d . . . . .
C17 C 0.5549(3) 0.2840(2) 0.93065(17) 0.0527(7) Uani 1 1 d . . . . .
H17A H 0.4625 0.2487 0.9646 0.063 Uiso 1 1 calc R U . . .
H17B H 0.6051 0.2375 0.8982 0.063 Uiso 1 1 calc R U . . .
C18 C 0.7622(3) 0.3451(3) 0.94074(19) 0.0616(8) Uani 1 1 d . . . . .
H18A H 0.8180 0.2985 0.9104 0.074 Uiso 1 1 calc R U . . .
H18B H 0.8098 0.3532 0.9816 0.074 Uiso 1 1 calc R U . . .
S2 S 0.28894(9) 0.86279(6) 0.47904(5) 0.05902(19) Uani 1 1 d . . . . .
C2 C 0.3618(2) 0.82929(18) 0.55728(16) 0.0371(5) Uani 1 1 d . . . . .
H4A H 0.723(4) 0.844(2) 0.5554(17) 0.069(10) Uiso 1 1 d D . . . .
H3A H 0.485(2) 0.689(3) 0.9163(16) 0.067(10) Uiso 1 1 d D . . . .
H3B H 0.6368(18) 0.696(3) 0.8719(19) 0.055(9) Uiso 1 1 d D . . . .
H4B H 0.708(4) 0.9434(15) 0.583(2) 0.082(12) Uiso 1 1 d D . . . .
C24 C 0.9302(7) 0.6128(5) 0.5971(4) 0.0457(14) Uani 0.571(7) 1 d . . P A 1
H24A H 0.8947 0.6851 0.5961 0.055 Uiso 0.571(7) 1 calc R U P A 1
H24B H 0.9032 0.5934 0.5526 0.055 Uiso 0.571(7) 1 calc R U P A 1
C25 C 1.0838(5) 0.6152(4) 0.5796(4) 0.0583(17) Uani 0.571(7) 1 d D . P A 1
H25A H 1.1112 0.6182 0.6299 0.070 Uiso 0.571(7) 1 calc R U P A 1
H25B H 1.1274 0.6788 0.5282 0.070 Uiso 0.571(7) 1 calc R U P A 1
C27 C 0.9279(6) 0.4205(5) 0.6794(5) 0.0517(15) Uani 0.571(7) 1 d . . P A 1
H27A H 0.8907 0.3630 0.7364 0.062 Uiso 0.571(7) 1 calc R U P A 1
H27B H 0.9006 0.4012 0.6351 0.062 Uiso 0.571(7) 1 calc R U P A 1
C26 C 1.0842(6) 0.4333(5) 0.6574(6) 0.0680(19) Uani 0.571(7) 1 d D . P A 1
H26A H 1.1117 0.4662 0.6948 0.082 Uiso 0.571(7) 1 calc R U P A 1
H26B H 1.1274 0.3622 0.6637 0.082 Uiso 0.571(7) 1 calc R U P A 1
O10 O 1.1239(14) 0.5087(7) 0.5638(11) 0.080(3) Uani 0.571(7) 1 d D . P A 1
C24' C 0.9631(8) 0.6370(6) 0.6157(5) 0.0355(16) Uani 0.429(7) 1 d . . P A 2
H24C H 0.9040 0.7004 0.6045 0.043 Uiso 0.429(7) 1 calc R U P A 2
H24D H 1.0359 0.6534 0.6388 0.043 Uiso 0.429(7) 1 calc R U P A 2
C25' C 1.0266(6) 0.6123(5) 0.5344(4) 0.0405(16) Uani 0.429(7) 1 d D . P A 2
H25C H 1.0712 0.6781 0.4856 0.049 Uiso 0.429(7) 1 calc R U P A 2
H25D H 0.9580 0.5787 0.5180 0.049 Uiso 0.429(7) 1 calc R U P A 2
C26' C 1.0415(8) 0.4281(5) 0.6137(6) 0.053(2) Uani 0.429(7) 1 d D . P A 2
H26C H 0.9726 0.4220 0.5841 0.064 Uiso 0.429(7) 1 calc R U P A 2
H26D H 1.0969 0.3624 0.6225 0.064 Uiso 0.429(7) 1 calc R U P A 2
C27' C 0.9744(8) 0.4461(7) 0.6972(5) 0.0449(18) Uani 0.429(7) 1 d . . P A 2
H27C H 0.9264 0.3779 0.7412 0.054 Uiso 0.429(7) 1 calc R U P A 2
H27D H 1.0450 0.4687 0.7187 0.054 Uiso 0.429(7) 1 calc R U P A 2
O10' O 1.1322(17) 0.5316(9) 0.5646(15) 0.075(5) Uani 0.429(7) 1 d D . P A 2
S1 S 0.1605(10) 0.4496(6) 0.8682(7) 0.0690(14) Uani 0.65(6) 1 d . . P B 1
S1' S 0.1521(13) 0.466(2) 0.891(3) 0.088(6) Uani 0.35(6) 1 d . . P B 2

loop_
_atom_site_aniso_label
_atom_site_aniso_U_11
_atom_site_aniso_U_22
_atom_site_aniso_U_33
_atom_site_aniso_U_23
_atom_site_aniso_U_13
_atom_site_aniso_U_12
Ho1 0.02622(9) 0.02399(9) 0.03162(10) -0.01109(6) -0.00979(6) 0.00259(6)
P1 0.0228(2) 0.0236(2) 0.0304(2) -0.01044(19) -0.00636(18) -0.00016(17)
P2 0.0378(3) 0.0247(2) 0.0263(2) -0.0078(2) -0.0092(2) 0.0069(2)
S3 0.0758(5) 0.0522(4) 0.1314(8) -0.0540(5) -0.0510(5) 0.0075(4)
O2 0.0320(7) 0.0267(7) 0.0341(7) -0.0138(6) -0.0096(6) 0.0061(6)
O1 0.0308(7) 0.0347(8) 0.0423(8) -0.0189(7) -0.0120(6) 0.0071(6)
O4 0.0583(11) 0.0346(9) 0.0398(9) -0.0076(7) -0.0010(8) -0.0099(8)
O3 0.0326(8) 0.0605(11) 0.0303(8) -0.0149(8) -0.0090(6) -0.0029(7)
N5 0.0292(8) 0.0304(9) 0.0330(9) -0.0094(7) -0.0077(7) -0.0052(7)
N6 0.0284(8) 0.0329(9) 0.0341(9) -0.0047(8) -0.0075(7) -0.0033(7)
N4 0.0329(9) 0.0323(9) 0.0399(10) -0.0190(8) -0.0116(7) 0.0049(7)
N7 0.0384(9) 0.0356(10) 0.0297(9) -0.0039(8) -0.0134(7) 0.0004(8)
N9 0.0411(11) 0.0384(11) 0.0382(10) -0.0036(9) -0.0014(8) 0.0154(9)
N8 0.0671(13) 0.0255(9) 0.0366(10) -0.0116(8) -0.0223(9) 0.0050(9)
N2 0.0524(12) 0.0503(12) 0.0432(11) -0.0203(10) -0.0245(10) 0.0092(10)
N1 0.0366(10) 0.0325(10) 0.0656(14) -0.0105(10) -0.0185(10) -0.0026(8)
N3 0.0449(11) 0.0466(12) 0.0693(15) -0.0318(12) -0.0168(10) -0.0020(9)
C15 0.0330(11) 0.0334(11) 0.0414(12) -0.0062(10) -0.0029(9) -0.0051(9)
O5 0.1052(18) 0.0637(14) 0.0828(16) -0.0531(13) -0.0321(14) 0.0118(13)
C11 0.0310(10) 0.0348(11) 0.0508(13) -0.0207(10) -0.0108(9) -0.0026(9)
C8 0.0380(12) 0.0443(13) 0.0337(11) -0.0025(10) -0.0122(9) -0.0133(10)
C12 0.0376(11) 0.0381(12) 0.0404(12) -0.0071(10) -0.0153(9) -0.0019(9)
C14 0.0495(13) 0.0314(12) 0.0435(13) -0.0106(10) -0.0067(10) -0.0047(10)
C4 0.0452(13) 0.0475(14) 0.0492(14) -0.0256(12) -0.0095(11) 0.0170(11)
C1 0.0350(11) 0.0360(12) 0.0520(14) -0.0049(11) -0.0176(10) 0.0000(10)
C7 0.0542(14) 0.0441(13) 0.0407(13) -0.0194(11) -0.0205(11) 0.0062(11)
C23 0.0829(19) 0.0371(13) 0.0434(14) -0.0142(11) -0.0338(13) 0.0051(12)
C16 0.0388(12) 0.0501(14) 0.0360(12) -0.0085(11) -0.0107(10) -0.0016(10)
C19 0.0485(14) 0.0562(16) 0.0377(13) -0.0022(11) -0.0213(11) -0.0051(12)
C3 0.0367(11) 0.0369(12) 0.0571(15) -0.0196(11) -0.0160(10) 0.0054(9)
C13 0.0482(14) 0.0463(15) 0.0491(15) -0.0029(12) -0.0167(12) 0.0040(11)
C20 0.108(3) 0.0294(13) 0.0623(18) -0.0225(13) -0.0351(18) 0.0100(14)
C5 0.091(2) 0.0419(15) 0.0664(19) -0.0314(14) -0.0166(17) 0.0144(15)
C6 0.072(2) 0.071(2) 0.079(2) -0.0451(18) -0.0334(17) -0.0018(16)
C22 0.085(2) 0.072(2) 0.074(2) -0.0375(18) -0.0429(19) 0.0040(17)
C21 0.144(4) 0.0445(17) 0.076(2) -0.0174(16) -0.043(2) -0.027(2)
C10 0.0352(12) 0.0543(15) 0.0473(13) -0.0200(12) -0.0152(10) -0.0077(10)
O6 0.0336(8) 0.0540(11) 0.0517(10) -0.0123(8) -0.0123(7) -0.0151(7)
C9 0.0349(12) 0.0556(15) 0.0390(12) -0.0112(11) -0.0064(9) -0.0106(10)
O7 0.0579(11) 0.0381(9) 0.0385(9) 0.0005(7) -0.0117(8) -0.0009(8)
O9 0.122(2) 0.0635(14) 0.0781(16) -0.0327(13) -0.0475(15) -0.0163(14)
O8 0.0550(11) 0.0616(12) 0.0320(9) 0.0013(8) -0.0062(8) 0.0055(9)
C17 0.0582(16) 0.0474(15) 0.0392(13) -0.0073(11) -0.0006(11) -0.0081(12)
C18 0.0460(14) 0.077(2) 0.0437(15) 0.0037(14) -0.0161(12) 0.0096(14)
S2 0.0774(5) 0.0488(4) 0.0620(4) -0.0108(3) -0.0461(4) -0.0025(3)
C2 0.0399(11) 0.0315(11) 0.0414(12) -0.0148(10) -0.0108(10) 0.0006(9)
C24 0.045(3) 0.038(3) 0.043(3) -0.009(2) -0.003(2) 0.005(2)
C25 0.046(3) 0.050(3) 0.069(4) -0.021(3) 0.003(3) -0.010(2)
C27 0.035(3) 0.036(3) 0.080(4) -0.021(3) -0.011(3) 0.012(2)
C26 0.043(3) 0.057(3) 0.109(6) -0.035(4) -0.026(3) 0.022(2)
O10 0.052(4) 0.044(4) 0.128(6) -0.052(4) 0.031(3) -0.010(3)
C24' 0.037(4) 0.034(3) 0.030(3) -0.011(2) 0.003(2) -0.003(3)
C25' 0.037(3) 0.046(3) 0.038(3) -0.018(2) -0.005(2) 0.000(2)
C26' 0.046(4) 0.033(3) 0.074(5) -0.024(3) -0.002(3) 0.012(3)
C27' 0.037(4) 0.040(4) 0.047(4) -0.004(3) -0.014(3) 0.013(3)
O10' 0.044(4) 0.031(4) 0.128(8) -0.038(5) 0.028(4) -0.009(4)
S1 0.0622(17) 0.0520(13) 0.079(2) 0.0016(15) -0.0222(14) -0.0293(11)
S1' 0.064(2) 0.058(5) 0.098(10) 0.022(6) -0.012(4) -0.025(2)

loop_
_atom_type_symbol
_atom_type_description
_atom_type_scat_dispersion_real
_atom_type_scat_dispersion_imag
_atom_type_scat_source
C C 0.0181 0.0091 'International Tables Vol C Tables 4.2.6.8 and 6.1.1.4'
H H 0.0000 0.0000 'International Tables Vol C Tables 4.2.6.8 and 6.1.1.4'
N N 0.0311 0.0180 'International Tables Vol C Tables 4.2.6.8 and 6.1.1.4'
O O 0.0492 0.0322 'International Tables Vol C Tables 4.2.6.8 and 6.1.1.4'
P P 0.2955 0.4335 'International Tables Vol C Tables 4.2.6.8 and 6.1.1.4'
S S 0.3331 0.5567 'International Tables Vol C Tables 4.2.6.8 and 6.1.1.4'
Ho Ho -14.9734 3.7046 'International Tables Vol C Tables 4.2.6.8 and 6.1.1.4'

loop_
_geom_angle_atom_site_label_1
_geom_angle_atom_site_label_2
_geom_angle_atom_site_label_3
_geom_angle
_geom_angle_site_symmetry_1
_geom_angle_site_symmetry_3
_geom_angle_publ_flag
O2 Ho1 O4 74.12(6) . . ?
O2 Ho1 O3 79.54(6) . . ?
O2 Ho1 N2 99.01(6) . . ?
O2 Ho1 N1 82.39(6) . . ?
O2 Ho1 N3 115.70(7) . . ?
O1 Ho1 O2 163.22(6) . . ?
O1 Ho1 O4 122.28(6) . . ?
O1 Ho1 O3 92.45(6) . . ?
O1 Ho1 N2 82.83(7) . . ?
O1 Ho1 N1 81.46(7) . . ?
O1 Ho1 N3 76.27(7) . . ?
O4 Ho1 N2 76.67(8) . . ?
O4 Ho1 N3 70.53(8) . . ?
O3 Ho1 O4 123.22(6) . . ?
O3 Ho1 N2 157.83(7) . . ?
O3 Ho1 N1 77.24(7) . . ?
O3 Ho1 N3 77.56(8) . . ?
N2 Ho1 N3 121.72(8) . . ?
N1 Ho1 O4 144.02(8) . . ?
N1 Ho1 N2 80.64(8) . . ?
N1 Ho1 N3 145.35(8) . . ?
O1 P1 N5 115.75(9) . . ?
O1 P1 N6 111.40(9) . . ?
O1 P1 N4 107.18(9) . . ?
N6 P1 N5 104.79(9) . . ?
N4 P1 N5 108.65(10) . . ?
N4 P1 N6 108.92(10) . . ?
O2 P2 N7 118.53(10) . . ?
O2 P2 N9 107.08(10) . . ?
O2 P2 N8 108.32(9) . . ?
N7 P2 N9 102.73(10) . . ?
N8 P2 N7 105.13(10) . . ?
N8 P2 N9 115.39(12) . . ?
P2 O2 Ho1 153.32(9) . . ?
P1 O1 Ho1 159.12(10) . . ?
Ho1 O4 H4A 121(2) . . ?
Ho1 O4 H4B 119(2) . . ?
H4A O4 H4B 109(2) . . ?
Ho1 O3 H3A 124(2) . . ?
Ho1 O3 H3B 118.6(19) . . ?
H3A O3 H3B 110(2) . . ?
C11 N5 P1 120.33(14) . . ?
C8 N5 P1 121.88(15) . . ?
C8 N5 C11 110.13(18) . . ?
C15 N6 P1 118.00(15) . . ?
C12 N6 P1 128.21(15) . . ?
C12 N6 C15 113.33(18) . . ?
C4 N4 P1 121.66(16) . . ?
C7 N4 P1 123.95(15) . . ?
C7 N4 C4 112.82(19) . . ?
C16 N7 P2 122.22(15) . . ?
C16 N7 C19 109.72(19) . . ?
C19 N7 P2 120.95(16) . . ?
C24 N9 P2 114.2(3) . . ?
C24 N9 C27 108.8(4) . . ?
C27 N9 P2 112.6(3) . . ?
C24' N9 P2 122.9(3) . . ?
C27' N9 P2 131.7(4) . . ?
C27' N9 C24' 105.4(5) . . ?
C23 N8 P2 122.35(16) . . ?
C23 N8 C20 110.2(2) . . ?
C20 N8 P2 123.87(19) . . ?
C2 N2 Ho1 173.1(2) . . ?
C1 N1 Ho1 176.0(2) . . ?
C3 N3 Ho1 174.8(2) . . ?
N6 C15 H15A 109.6 . . ?
N6 C15 H15B 109.6 . . ?
N6 C15 C14 110.26(19) . . ?
H15A C15 H15B 108.1 . . ?
C14 C15 H15A 109.6 . . ?
C14 C15 H15B 109.6 . . ?
C5 O5 C6 110.3(2) . . ?
N5 C11 H11A 110.1 . . ?
N5 C11 H11B 110.1 . . ?
N5 C11 C10 108.16(18) . . ?
H11A C11 H11B 108.4 . . ?
C10 C11 H11A 110.1 . . ?
C10 C11 H11B 110.1 . . ?
N5 C8 H8A 109.9 . . ?
N5 C8 H8B 109.9 . . ?
N5 C8 C9 108.86(19) . . ?
H8A C8 H8B 108.3 . . ?
C9 C8 H8A 109.9 . . ?
C9 C8 H8B 109.9 . . ?
N6 C12 H12A 109.5 . . ?
N6 C12 H12B 109.5 . . ?
N6 C12 C13 110.7(2) . . ?
H12A C12 H12B 108.1 . . ?
C13 C12 H12A 109.5 . . ?
C13 C12 H12B 109.5 . . ?
C15 C14 H14A 109.5 . . ?
C15 C14 H14B 109.5 . . ?
H14A C14 H14B 108.1 . . ?
O7 C14 C15 110.8(2) . . ?
O7 C14 H14A 109.5 . . ?
O7 C14 H14B 109.5 . . ?
N4 C4 H4C 109.9 . . ?
N4 C4 H4D 109.9 . . ?
N4 C4 C5 109.0(2) . . ?
H4C C4 H4D 108.3 . . ?
C5 C4 H4C 109.9 . . ?
C5 C4 H4D 109.9 . . ?
N1 C1 S1 174.4(5) . . ?
N1 C1 S1' 168(2) . . ?
N4 C7 H7A 109.8 . . ?
N4 C7 H7B 109.8 . . ?
N4 C7 C6 109.3(2) . . ?
H7A C7 H7B 108.3 . . ?
C6 C7 H7A 109.8 . . ?
C6 C7 H7B 109.8 . . ?
N8 C23 H23A 109.7 . . ?
N8 C23 H23B 109.7 . . ?
N8 C23 C22 109.6(3) . . ?
H23A C23 H23B 108.2 . . ?
C22 C23 H23A 109.7 . . ?
C22 C23 H23B 109.7 . . ?
N7 C16 H16A 109.9 . . ?
N7 C16 H16B 109.9 . . ?
N7 C16 C17 109.1(2) . . ?
H16A C16 H16B 108.3 . . ?
C17 C16 H16A 109.9 . . ?
C17 C16 H16B 109.9 . . ?
N7 C19 H19A 109.8 . . ?
N7 C19 H19B 109.8 . . ?
N7 C19 C18 109.2(3) . . ?
H19A C19 H19B 108.3 . . ?
C18 C19 H19A 109.8 . . ?
C18 C19 H19B 109.8 . . ?
N3 C3 S3 178.5(2) . . ?
C12 C13 H13A 109.3 . . ?
C12 C13 H13B 109.3 . . ?
H13A C13 H13B 108.0 . . ?
O7 C13 C12 111.5(2) . . ?
O7 C13 H13A 109.3 . . ?
O7 C13 H13B 109.3 . . ?
N8 C20 H20A 109.7 . . ?
N8 C20 H20B 109.7 . . ?
N8 C20 C21 109.6(3) . . ?
H20A C20 H20B 108.2 . . ?
C21 C20 H20A 109.7 . . ?
C21 C20 H20B 109.7 . . ?
O5 C5 C4 111.1(3) . . ?
O5 C5 H5A 109.4 . . ?
O5 C5 H5B 109.4 . . ?
C4 C5 H5A 109.4 . . ?
C4 C5 H5B 109.4 . . ?
H5A C5 H5B 108.0 . . ?
O5 C6 C7 111.4(3) . . ?
O5 C6 H6A 109.4 . . ?
O5 C6 H6B 109.4 . . ?
C7 C6 H6A 109.4 . . ?
C7 C6 H6B 109.4 . . ?
H6A C6 H6B 108.0 . . ?
C23 C22 H22A 109.3 . . ?
C23 C22 H22B 109.3 . . ?
H22A C22 H22B 107.9 . . ?
O9 C22 C23 111.7(3) . . ?
O9 C22 H22A 109.3 . . ?
O9 C22 H22B 109.3 . . ?
C20 C21 H21A 109.2 . . ?
C20 C21 H21B 109.2 . . ?
H21A C21 H21B 107.9 . . ?
O9 C21 C20 112.0(3) . . ?
O9 C21 H21A 109.2 . . ?
O9 C21 H21B 109.2 . . ?
C11 C10 H10A 109.4 . . ?
C11 C10 H10B 109.4 . . ?
H10A C10 H10B 108.0 . . ?
O6 C10 C11 111.3(2) . . ?
O6 C10 H10A 109.4 . . ?
O6 C10 H10B 109.4 . . ?
C10 O6 C9 112.00(18) . . ?
C8 C9 H9A 109.5 . . ?
C8 C9 H9B 109.5 . . ?
O6 C9 C8 110.6(2) . . ?
O6 C9 H9A 109.5 . . ?
O6 C9 H9B 109.5 . . ?
H9A C9 H9B 108.1 . . ?
C14 O7 C13 110.20(19) . . ?
C21 O9 C22 110.3(2) . . ?
C18 O8 C17 110.7(2) . . ?
C16 C17 H17A 109.5 . . ?
C16 C17 H17B 109.5 . . ?
O8 C17 C16 110.9(2) . . ?
O8 C17 H17A 109.5 . . ?
O8 C17 H17B 109.5 . . ?
H17A C17 H17B 108.0 . . ?
C19 C18 H18A 109.1 . . ?
C19 C18 H18B 109.1 . . ?
O8 C18 C19 112.4(2) . . ?
O8 C18 H18A 109.1 . . ?
O8 C18 H18B 109.1 . . ?
H18A C18 H18B 107.9 . . ?
N2 C2 S2 178.9(2) . . ?
N9 C24 H24A 110.3 . . ?
N9 C24 H24B 110.3 . . ?
N9 C24 C25 107.0(5) . . ?
H24A C24 H24B 108.6 . . ?
C25 C24 H24A 110.3 . . ?
C25 C24 H24B 110.3 . . ?
C24 C25 H25A 111.1 . . ?
C24 C25 H25B 111.1 . . ?
C24 C25 O10 103.5(8) . . ?
H25A C25 H25B 109.0 . . ?
O10 C25 H25A 111.1 . . ?
O10 C25 H25B 111.1 . . ?
N9 C27 H27A 110.7 . . ?
N9 C27 H27B 110.7 . . ?
H27A C27 H27B 108.8 . . ?
C26 C27 N9 105.2(5) . . ?
C26 C27 H27A 110.7 . . ?
C26 C27 H27B 110.7 . . ?
C27 C26 H26A 111.1 . . ?
C27 C26 H26B 111.1 . . ?
H26A C26 H26B 109.1 . . ?
O10 C26 C27 103.1(9) . . ?
O10 C26 H26A 111.1 . . ?
O10 C26 H26B 111.1 . . ?
C26 O10 C25 97.9(11) . . ?
N9 C24' H24C 110.6 . . ?
N9 C24' H24D 110.6 . . ?
H24C C24' H24D 108.7 . . ?
C25' C24' N9 105.8(6) . . ?
C25' C24' H24C 110.6 . . ?
C25' C24' H24D 110.6 . . ?
C24' C25' H25C 111.9 . . ?
C24' C25' H25D 111.9 . . ?
C24' C25' O10' 99.4(11) . . ?
H25C C25' H25D 109.6 . . ?
O10' C25' H25C 111.9 . . ?
O10' C25' H25D 111.9 . . ?
H26C C26' H26D 109.4 . . ?
C27' C26' H26C 111.7 . . ?
C27' C26' H26D 111.7 . . ?
C27' C26' O10' 100.6(13) . . ?
O10' C26' H26C 111.7 . . ?
O10' C26' H26D 111.7 . . ?
N9 C27' C26' 108.1(6) . . ?
N9 C27' H27C 110.1 . . ?
N9 C27' H27D 110.1 . . ?
C26' C27' H27C 110.1 . . ?
C26' C27' H27D 110.1 . . ?
H27C C27' H27D 108.4 . . ?
C26' O10' C25' 100.8(12) . . ?

loop_
_geom_bond_atom_site_label_1
_geom_bond_atom_site_label_2
_geom_bond_distance
_geom_bond_site_symmetry_2
_geom_bond_publ_flag
Ho1 O2 2.2698(13) . ?
Ho1 O1 2.2324(14) . ?
Ho1 O4 2.3812(17) . ?
Ho1 O3 2.3439(16) . ?
Ho1 N2 2.395(2) . ?
Ho1 N1 2.373(2) . ?
Ho1 N3 2.410(2) . ?
P1 O1 1.4894(15) . ?
P1 N5 1.6358(18) . ?
P1 N6 1.6343(19) . ?
P1 N4 1.6332(18) . ?
P2 O2 1.4960(14) . ?
P2 N7 1.6382(19) . ?
P2 N9 1.648(2) . ?
P2 N8 1.628(2) . ?
S3 C3 1.627(3) . ?
O4 H4A 0.934(17) . ?
O4 H4B 0.936(18) . ?
O3 H3A 0.921(17) . ?
O3 H3B 0.915(17) . ?
N5 C11 1.472(3) . ?
N5 C8 1.468(3) . ?
N6 C15 1.474(3) . ?
N6 C12 1.457(3) . ?
N4 C4 1.467(3) . ?
N4 C7 1.458(3) . ?
N7 C16 1.464(3) . ?
N7 C19 1.482(3) . ?
N9 C24 1.441(6) . ?
N9 C27 1.535(6) . ?
N9 C24' 1.568(8) . ?
N9 C27' 1.471(7) . ?
N8 C23 1.469(3) . ?
N8 C20 1.470(3) . ?
N2 C2 1.156(3) . ?
N1 C1 1.155(3) . ?
N3 C3 1.158(3) . ?
C15 H15A 0.9900 . ?
C15 H15B 0.9900 . ?
C15 C14 1.503(3) . ?
O5 C5 1.420(4) . ?
O5 C6 1.420(4) . ?
C11 H11A 0.9900 . ?
C11 H11B 0.9900 . ?
C11 C10 1.509(3) . ?
C8 H8A 0.9900 . ?
C8 H8B 0.9900 . ?
C8 C9 1.503(3) . ?
C12 H12A 0.9900 . ?
C12 H12B 0.9900 . ?
C12 C13 1.509(4) . ?
C14 H14A 0.9900 . ?
C14 H14B 0.9900 . ?
C14 O7 1.428(3) . ?
C4 H4C 0.9900 . ?
C4 H4D 0.9900 . ?
C4 C5 1.497(4) . ?
C1 S1 1.642(6) . ?
C1 S1' 1.591(11) . ?
C7 H7A 0.9900 . ?
C7 H7B 0.9900 . ?
C7 C6 1.502(4) . ?
C23 H23A 0.9900 . ?
C23 H23B 0.9900 . ?
C23 C22 1.489(5) . ?
C16 H16A 0.9900 . ?
C16 H16B 0.9900 . ?
C16 C17 1.493(4) . ?
C19 H19A 0.9900 . ?
C19 H19B 0.9900 . ?
C19 C18 1.501(4) . ?
C13 H13A 0.9900 . ?
C13 H13B 0.9900 . ?
C13 O7 1.434(3) . ?
C20 H20A 0.9900 . ?
C20 H20B 0.9900 . ?
C20 C21 1.502(6) . ?
C5 H5A 0.9900 . ?
C5 H5B 0.9900 . ?
C6 H6A 0.9900 . ?
C6 H6B 0.9900 . ?
C22 H22A 0.9900 . ?
C22 H22B 0.9900 . ?
C22 O9 1.432(4) . ?
C21 H21A 0.9900 . ?
C21 H21B 0.9900 . ?
C21 O9 1.412(5) . ?
C10 H10A 0.9900 . ?
C10 H10B 0.9900 . ?
C10 O6 1.436(3) . ?
O6 C9 1.436(3) . ?
C9 H9A 0.9900 . ?
C9 H9B 0.9900 . ?
O8 C17 1.433(4) . ?
O8 C18 1.426(4) . ?
C17 H17A 0.9900 . ?
C17 H17B 0.9900 . ?
C18 H18A 0.9900 . ?
C18 H18B 0.9900 . ?
S2 C2 1.626(3) . ?
C24 H24A 0.9900 . ?
C24 H24B 0.9900 . ?
C24 C25 1.494(9) . ?
C25 H25A 0.9900 . ?
C25 H25B 0.9900 . ?
C25 O10 1.524(12) . ?
C27 H27A 0.9900 . ?
C27 H27B 0.9900 . ?
C27 C26 1.519(9) . ?
C26 H26A 0.9900 . ?
C26 H26B 0.9900 . ?
C26 O10 1.518(13) . ?
C24' H24C 0.9900 . ?
C24' H24D 0.9900 . ?
C24' C25' 1.502(9) . ?
C25' H25C 0.9900 . ?
C25' H25D 0.9900 . ?
C25' O10' 1.524(14) . ?
C26' H26C 0.9900 . ?
C26' H26D 0.9900 . ?
C26' C27' 1.497(12) . ?
C26' O10' 1.518(13) . ?
C27' H27C 0.9900 . ?
C27' H27D 0.9900 . ?

loop_
_geom_hbond_atom_site_label_D
_geom_hbond_atom_site_label_H
_geom_hbond_atom_site_label_A
_geom_hbond_distance_DH
_geom_hbond_distance_HA
_geom_hbond_distance_DA
_geom_hbond_angle_DHA
_geom_hbond_site_symmetry_A
O4 H4A O7 0.934(17) 1.861(19) 2.787(3) 170(3) 2_676
O3 H3A O8 0.921(17) 1.807(19) 2.717(2) 169(3) 2_667
O3 H3B O6 0.915(17) 1.799(17) 2.707(2) 171(3) 1_655
O4 H4B S2 0.936(18) 2.386(19) 3.3157(19) 172(3) 2_676

loop_
_geom_torsion_atom_site_label_1
_geom_torsion_atom_site_label_2
_geom_torsion_atom_site_label_3
_geom_torsion_atom_site_label_4
_geom_torsion
_geom_torsion_site_symmetry_1
_geom_torsion_site_symmetry_2
_geom_torsion_site_symmetry_3
_geom_torsion_site_symmetry_4
_geom_torsion_publ_flag
P1 N5 C11 C10 -150.19(17) . . . . ?
P1 N5 C8 C9 149.96(18) . . . . ?
P1 N6 C15 C14 -135.84(19) . . . . ?
P1 N6 C12 C13 138.1(2) . . . . ?
P1 N4 C4 C5 -139.7(2) . . . . ?
P1 N4 C7 C6 140.7(2) . . . . ?
P2 N7 C16 C17 150.00(19) . . . . ?
P2 N7 C19 C18 -152.05(19) . . . . ?
P2 N9 C24 C25 171.4(4) . . . . ?
P2 N9 C27 C26 -171.5(5) . . . . ?
P2 N9 C24' C25' -115.3(5) . . . . ?
P2 N9 C27' C26' 115.8(6) . . . . ?
P2 N8 C23 C22 -144.2(2) . . . . ?
P2 N8 C20 C21 145.2(2) . . . . ?
O2 P2 N7 C16 79.3(2) . . . . ?
O2 P2 N7 C19 -68.1(2) . . . . ?
O2 P2 N9 C24 -47.0(4) . . . . ?
O2 P2 N9 C27 -171.7(4) . . . . ?
O2 P2 N9 C24' -19.6(4) . . . . ?
O2 P2 N9 C27' 161.3(5) . . . . ?
O2 P2 N8 C23 21.0(2) . . . . ?
O2 P2 N8 C20 177.8(2) . . . . ?
O1 P1 N5 C11 -59.17(19) . . . . ?
O1 P1 N5 C8 87.27(19) . . . . ?
O1 P1 N6 C15 -36.2(2) . . . . ?
O1 P1 N6 C12 135.5(2) . . . . ?
O1 P1 N4 C4 171.37(18) . . . . ?
O1 P1 N4 C7 -24.0(2) . . . . ?
N5 P1 O1 Ho1 79.1(3) . . . . ?
N5 P1 N6 C15 -162.08(17) . . . . ?
N5 P1 N6 C12 9.6(2) . . . . ?
N5 P1 N4 C4 -62.9(2) . . . . ?
N5 P1 N4 C7 101.8(2) . . . . ?
N5 C11 C10 O6 -57.3(3) . . . . ?
N5 C8 C9 O6 58.0(3) . . . . ?
N6 P1 O1 Ho1 -40.5(3) . . . . ?
N6 P1 N5 C11 63.94(18) . . . . ?
N6 P1 N5 C8 -149.62(18) . . . . ?
N6 P1 N4 C4 50.7(2) . . . . ?
N6 P1 N4 C7 -144.62(19) . . . . ?
N6 C15 C14 O7 -56.3(3) . . . . ?
N6 C12 C13 O7 53.8(3) . . . . ?
N4 P1 O1 Ho1 -159.5(3) . . . . ?
N4 P1 N5 C11 -179.76(16) . . . . ?
N4 P1 N5 C8 -33.3(2) . . . . ?
N4 P1 N6 C15 81.81(18) . . . . ?
N4 P1 N6 C12 -106.5(2) . . . . ?
N4 C4 C5 O5 -57.0(3) . . . . ?
N4 C7 C6 O5 55.9(3) . . . . ?
N7 P2 O2 Ho1 -48.0(2) . . . . ?
N7 P2 N9 C24 -172.5(4) . . . . ?
N7 P2 N9 C27 62.7(4) . . . . ?
N7 P2 N9 C24' -145.2(4) . . . . ?
N7 P2 N9 C27' 35.7(6) . . . . ?
N7 P2 N8 C23 148.7(2) . . . . ?
N7 P2 N8 C20 -54.6(3) . . . . ?
N7 C16 C17 O8 60.1(3) . . . . ?
N7 C19 C18 O8 -55.7(3) . . . . ?
N9 P2 O2 Ho1 -163.4(2) . . . . ?
N9 P2 N7 C16 -162.9(2) . . . . ?
N9 P2 N7 C19 49.6(2) . . . . ?
N9 P2 N8 C23 -98.9(2) . . . . ?
N9 P2 N8 C20 57.8(3) . . . . ?
N9 C24 C25 O10 71.9(9) . . . . ?
N9 C27 C26 O10 -69.7(9) . . . . ?
N9 C24' C25' O10' -71.8(9) . . . . ?
N8 P2 O2 Ho1 71.5(2) . . . . ?
N8 P2 N7 C16 -41.8(2) . . . . ?
N8 P2 N7 C19 170.7(2) . . . . ?
N8 P2 N9 C24 73.7(4) . . . . ?
N8 P2 N9 C27 -51.0(4) . . . . ?
N8 P2 N9 C24' 101.0(4) . . . . ?
N8 P2 N9 C27' -78.1(6) . . . . ?
N8 C23 C22 O9 -57.7(3) . . . . ?
N8 C20 C21 O9 57.1(4) . . . . ?
C15 N6 C12 C13 -49.9(3) . . . . ?
C15 C14 O7 C13 61.2(3) . . . . ?
C11 N5 C8 C9 -60.6(3) . . . . ?
C11 C10 O6 C9 56.7(3) . . . . ?
C8 N5 C11 C10 59.8(2) . . . . ?
C12 N6 C15 C14 51.3(3) . . . . ?
C12 C13 O7 C14 -59.9(3) . . . . ?
C4 N4 C7 C6 -53.4(3) . . . . ?
C7 N4 C4 C5 54.1(3) . . . . ?
C23 N8 C20 C21 -55.7(3) . . . . ?
C23 C22 O9 C21 58.4(4) . . . . ?
C16 N7 C19 C18 56.9(3) . . . . ?
C19 N7 C16 C17 -59.3(3) . . . . ?
C20 N8 C23 C22 56.3(3) . . . . ?
C20 C21 O9 C22 -58.0(4) . . . . ?
C5 O5 C6 C7 -60.3(4) . . . . ?
C6 O5 C5 C4 60.9(4) . . . . ?
C10 O6 C9 C8 -56.6(3) . . . . ?
C17 O8 C18 C19 56.5(4) . . . . ?
C18 O8 C17 C16 -58.3(3) . . . . ?
C24 N9 C27 C26 60.9(8) . . . . ?
C24 C25 O10 C26 -78.3(11) . . . . ?
C27 N9 C24 C25 -61.9(7) . . . . ?
C27 C26 O10 C25 78.0(11) . . . . ?
C24' N9 C27' C26' -63.4(9) . . . . ?
C24' C25' O10' C26' 80.7(15) . . . . ?
C27' N9 C24' C25' 64.0(7) . . . . ?
C27' C26' O10' C25' -79.4(16) . . . . ?
O10' C26' C27' N9 71.8(11) . . . . ?
